data_2220413
loop_
_publ_author_name
'Wang, Hongli'
'Xu, Wenyuan'
'Zhang, Bin'
'Xiao, Wenjing'
'Wu, Hong'

_publ_section_title
;
 4-(Diphenylamino)benzaldehyde
;
_journal_coeditor_code BI2326
_journal_issue 1
_journal_name_full 'Acta Crystallographica Section E'
_journal_page_first o149
_journal_paper_doi 10.1107/S1600536808042311
_journal_volume 65
_journal_year 2009
_chemical_formula_iupac 'C19 H15 N O'
_chemical_formula_moiety 'C19 H15 N O'
_chemical_formula_sum 'C19 H15 N O'
_chemical_formula_weight 273.32
_chemical_name_systematic
;
4-(Diphenylamino)benzaldehyde
;
_space_group_IT_number 14
_symmetry_cell_setting monoclinic
_symmetry_space_group_name_Hall '-P 2ybc'
_symmetry_space_group_name_H-M 'P 1 21/c 1'
_atom_sites_solution_hydrogens geom
_atom_sites_solution_primary direct
_atom_sites_solution_secondary difmap
_audit_creation_method SHELXL97
_cell_angle_alpha 90.00
_cell_angle_beta 102.082(2)
_cell_angle_gamma 90.00
_cell_formula_units_Z 4
_cell_length_a 12.1188(8)
_cell_length_b 11.4342(8)
_cell_length_c 10.9560(7)
_cell_measurement_reflns_used 843
_cell_measurement_temperature 292(2)
_cell_measurement_theta_max 18.11
_cell_measurement_theta_min 2.61
_cell_volume 1484.53(17)
_computing_cell_refinement 'SAINT (Bruker, 2000)'
_computing_data_collection 'SMART (Bruker, 2000)'
_computing_data_reduction 'SAINT (Bruker, 2000)'
_computing_molecular_graphics 'SHELXTL (Sheldrick, 2008)'
_computing_publication_material 'SHELXTL (Sheldrick, 2008)'
_computing_structure_refinement 'SHELXL97 (Sheldrick, 2008)'
_computing_structure_solution 'SHELXS97 (Sheldrick, 2008)'
_diffrn_ambient_temperature 292(2)
_diffrn_measured_fraction_theta_full 0.995
_diffrn_measured_fraction_theta_max 0.995
_diffrn_measurement_device_type 'Bruker SMART CCD area-detector'
_diffrn_measurement_method '\f and \w'
_diffrn_radiation_monochromator graphite
_diffrn_radiation_source 'fine-focus sealed tube'
_diffrn_radiation_type MoK\a
_diffrn_radiation_wavelength 0.71073
_diffrn_reflns_av_R_equivalents 0.0868
_diffrn_reflns_av_sigmaI/netI 0.0890
_diffrn_reflns_limit_h_max 14
_diffrn_reflns_limit_h_min -14
_diffrn_reflns_limit_k_max 14
_diffrn_reflns_limit_k_min -14
_diffrn_reflns_limit_l_max 13
_diffrn_reflns_limit_l_min -13
_diffrn_reflns_number 12673
_diffrn_reflns_theta_full 26.00
_diffrn_reflns_theta_max 26.00
_diffrn_reflns_theta_min 1.72
_diffrn_standards_number 0
_exptl_absorpt_coefficient_mu 0.075
_exptl_absorpt_correction_T_max 0.9970
_exptl_absorpt_correction_T_min 0.9705
_exptl_absorpt_correction_type multi-scan
_exptl_absorpt_process_details '(SADABS; Bruker, 2000)'
_exptl_crystal_colour colorless
_exptl_crystal_density_diffrn 1.223
_exptl_crystal_density_method 'not measured'
_exptl_crystal_description needle
_exptl_crystal_F_000 576
_exptl_crystal_size_max 0.40
_exptl_crystal_size_mid 0.10
_exptl_crystal_size_min 0.04
_refine_diff_density_max 0.138
_refine_diff_density_min -0.135
_refine_ls_extinction_coef 0.007(2)
_refine_ls_extinction_expression Fc^*^=kFc[1+0.001xFc^2^\l^3^/sin(2\q)]^-1/4^
_refine_ls_extinction_method 'SHELXL97 (Sheldrick, 2008)'
_refine_ls_goodness_of_fit_ref 0.909
_refine_ls_hydrogen_treatment constr
_refine_ls_matrix_type full
_refine_ls_number_parameters 191
_refine_ls_number_reflns 2898
_refine_ls_number_restraints 0
_refine_ls_restrained_S_all 0.909
_refine_ls_R_factor_all 0.1420
_refine_ls_R_factor_gt 0.0563
_refine_ls_shift/su_max 0.000
_refine_ls_shift/su_mean 0.000
_refine_ls_structure_factor_coef Fsqd
_refine_ls_weighting_details 'calc w=1/[\s^2^(Fo^2^)+(0.0688P)^2^] where P=(Fo^2^+2Fc^2^)/3'
_refine_ls_weighting_scheme calc
_refine_ls_wR_factor_gt 0.1269
_refine_ls_wR_factor_ref 0.1527
_reflns_number_gt 1393
_reflns_number_total 2898
_reflns_threshold_expression I>2\s(I)
_cod_data_source_file bi2326.cif
_cod_data_source_block I
_cod_original_sg_symbol_H-M 'P 21/c'
_cod_database_code 2220413
_cod_database_fobs_code 2220413

loop_
_symmetry_equiv_pos_as_xyz
'x, y, z'
'-x, y+1/2, -z+1/2'
'-x, -y, -z'
'x, -y-1/2, z-1/2'

loop_
_atom_site_type_symbol
_atom_site_label
_atom_site_fract_x
_atom_site_fract_y
_atom_site_fract_z
_atom_site_U_iso_or_equiv
_atom_site_adp_type
_atom_site_calc_flag
_atom_site_refinement_flags
_atom_site_occupancy
_atom_site_disorder_assembly
_atom_site_disorder_group
C C1 0.7834(2) 0.14287(18) 0.0025(2) 0.0483(7) Uani d . 1 . .
C C2 0.6819(2) 0.09360(19) 0.0112(3) 0.0587(8) Uani d . 1 . .
H H2 0.6307 0.1360 0.0460 0.070 Uiso calc R 1 . .
C C3 0.6555(2) -0.0192(2) -0.0318(3) 0.0624(8) Uani d . 1 . .
H H3 0.5864 -0.0520 -0.0266 0.075 Uiso calc R 1 . .
C C4 0.7312(3) -0.0821(2) -0.0817(3) 0.0637(8) Uani d . 1 . .
H H4 0.7136 -0.1578 -0.1102 0.076 Uiso calc R 1 . .
C C5 0.8329(3) -0.0340(2) -0.0896(3) 0.0659(8) Uani d . 1 . .
H H5 0.8841 -0.0771 -0.1238 0.079 Uiso calc R 1 . .
C C6 0.8601(2) 0.0793(2) -0.0468(2) 0.0574(7) Uani d . 1 . .
H H6 0.9295 0.1116 -0.0514 0.069 Uiso calc R 1 . .
C C7 0.9178(2) 0.27936(18) 0.1276(2) 0.0492(7) Uani d . 1 . .
C C8 0.9540(2) 0.2101(2) 0.2309(3) 0.0645(8) Uani d . 1 . .
H H8 0.9076 0.1514 0.2505 0.077 Uiso calc R 1 . .
C C9 1.0605(3) 0.2283(3) 0.3059(3) 0.0787(9) Uani d . 1 . .
H H9 1.0850 0.1817 0.3759 0.094 Uiso calc R 1 . .
C C10 1.1294(3) 0.3147(3) 0.2769(3) 0.0790(10) Uani d . 1 . .
H H10 1.2007 0.3263 0.3267 0.095 Uiso calc R 1 . .
C C11 1.0929(3) 0.3832(2) 0.1750(3) 0.0811(10) Uani d . 1 . .
H H11 1.1392 0.4421 0.1555 0.097 Uiso calc R 1 . .
C C12 0.9878(2) 0.3656(2) 0.1008(3) 0.0639(8) Uani d . 1 . .
H H12 0.9638 0.4128 0.0312 0.077 Uiso calc R 1 . .
C C13 0.7402(2) 0.35282(17) -0.0019(2) 0.0475(6) Uani d . 1 . .
C C14 0.6713(2) 0.34636(19) -0.1196(3) 0.0593(7) Uani d . 1 . .
H H14 0.6724 0.2797 -0.1679 0.071 Uiso calc R 1 . .
C C15 0.6009(2) 0.43842(19) -0.1657(3) 0.0612(8) Uani d . 1 . .
H H15 0.5539 0.4320 -0.2442 0.073 Uiso calc R 1 . .
C C16 0.5989(2) 0.53936(19) -0.0979(3) 0.0556(7) Uani d . 1 . .
C C17 0.6677(2) 0.5467(2) 0.0200(3) 0.0605(8) Uani d . 1 . .
H H17 0.6668 0.6142 0.0673 0.073 Uiso calc R 1 . .
C C18 0.7375(2) 0.45501(19) 0.0682(3) 0.0577(7) Uani d . 1 . .
H H18 0.7830 0.4610 0.1476 0.069 Uiso calc R 1 . .
C C19 0.5231(2) 0.6343(2) -0.1488(3) 0.0772(9) Uani d . 1 . .
H H19 0.4757 0.6210 -0.2260 0.093 Uiso calc R 1 . .
N N1 0.81100(18) 0.25939(15) 0.0479(2) 0.0567(6) Uani d . 1 . .
O O1 0.51528(17) 0.72793(15) -0.1018(2) 0.0929(8) Uani d . 1 . .

loop_
_atom_site_aniso_label
_atom_site_aniso_U_11
_atom_site_aniso_U_22
_atom_site_aniso_U_33
_atom_site_aniso_U_12
_atom_site_aniso_U_13
_atom_site_aniso_U_23
C1 0.0461(16) 0.0370(12) 0.0592(17) 0.0004(11) 0.0050(14) 0.0024(11)
C2 0.0541(17) 0.0434(14) 0.078(2) 0.0030(12) 0.0132(15) -0.0002(13)
C3 0.0542(18) 0.0487(15) 0.080(2) -0.0060(13) 0.0049(17) 0.0013(13)
C4 0.070(2) 0.0444(14) 0.069(2) 0.0000(15) -0.0034(17) -0.0046(13)
C5 0.077(2) 0.0587(17) 0.0599(19) 0.0171(15) 0.0085(17) -0.0094(13)
C6 0.0515(17) 0.0579(15) 0.0632(19) -0.0006(13) 0.0126(15) 0.0002(13)
C7 0.0497(17) 0.0421(13) 0.0533(17) -0.0006(12) 0.0052(14) -0.0027(12)
C8 0.063(2) 0.0678(17) 0.063(2) 0.0082(14) 0.0146(17) 0.0088(15)
C9 0.077(3) 0.102(2) 0.054(2) 0.030(2) 0.0059(19) -0.0009(17)
C10 0.059(2) 0.091(2) 0.080(3) 0.0012(19) -0.001(2) -0.035(2)
C11 0.068(2) 0.0638(18) 0.105(3) -0.0069(16) 0.004(2) -0.0098(19)
C12 0.0566(19) 0.0577(15) 0.073(2) -0.0066(14) 0.0024(16) 0.0013(14)
C13 0.0466(16) 0.0380(12) 0.0558(17) -0.0024(11) 0.0063(14) -0.0006(11)
C14 0.0660(19) 0.0441(14) 0.0625(19) 0.0027(12) 0.0010(16) -0.0066(12)
C15 0.0591(18) 0.0515(15) 0.0662(19) 0.0039(13) -0.0025(15) 0.0006(13)
C16 0.0484(17) 0.0430(14) 0.073(2) 0.0013(11) 0.0066(16) 0.0000(13)
C17 0.0591(18) 0.0417(14) 0.081(2) -0.0023(13) 0.0158(17) -0.0126(13)
C18 0.0561(18) 0.0489(14) 0.0638(19) 0.0003(12) 0.0027(15) -0.0047(13)
C19 0.077(2) 0.0477(16) 0.103(3) 0.0085(15) 0.0115(19) 0.0079(16)
N1 0.0526(14) 0.0375(10) 0.0714(16) 0.0000(9) -0.0067(12) 0.0017(10)
O1 0.0878(16) 0.0471(11) 0.143(2) 0.0126(10) 0.0210(15) -0.0011(11)

loop_
_atom_type_symbol
_atom_type_description
_atom_type_scat_dispersion_real
_atom_type_scat_dispersion_imag
_atom_type_scat_source
C C 0.0033 0.0016 'International Tables Vol C Tables 4.2.6.8 and 6.1.1.4'
H H 0.0000 0.0000 'International Tables Vol C Tables 4.2.6.8 and 6.1.1.4'
N N 0.0061 0.0033 'International Tables Vol C Tables 4.2.6.8 and 6.1.1.4'
O O 0.0106 0.0060 'International Tables Vol C Tables 4.2.6.8 and 6.1.1.4'

loop_
_geom_angle_atom_site_label_1
_geom_angle_atom_site_label_2
_geom_angle_atom_site_label_3
_geom_angle_site_symmetry_1
_geom_angle_site_symmetry_3
_geom_angle
_geom_angle_publ_flag
C2 C1 C6 . . 119.9(2) ?
C2 C1 N1 . . 120.2(2) ?
C6 C1 N1 . . 119.9(2) ?
C1 C2 C3 . . 120.2(2) ?
C1 C2 H2 . . 119.9 ?
C3 C2 H2 . . 119.9 ?
C4 C3 C2 . . 119.9(3) ?
C4 C3 H3 . . 120.0 ?
C2 C3 H3 . . 120.0 ?
C3 C4 C5 . . 120.2(2) ?
C3 C4 H4 . . 119.9 ?
C5 C4 H4 . . 119.9 ?
C4 C5 C6 . . 120.3(3) ?
C4 C5 H5 . . 119.9 ?
C6 C5 H5 . . 119.9 ?
C1 C6 C5 . . 119.5(2) ?
C1 C6 H6 . . 120.3 ?
C5 C6 H6 . . 120.3 ?
C12 C7 C8 . . 119.0(3) ?
C12 C7 N1 . . 120.6(2) ?
C8 C7 N1 . . 120.4(2) ?
C7 C8 C9 . . 119.8(3) ?
C7 C8 H8 . . 120.1 ?
C9 C8 H8 . . 120.1 ?
C10 C9 C8 . . 120.2(3) ?
C10 C9 H9 . . 119.9 ?
C8 C9 H9 . . 119.9 ?
C11 C10 C9 . . 119.7(3) ?
C11 C10 H10 . . 120.1 ?
C9 C10 H10 . . 120.1 ?
C10 C11 C12 . . 120.2(3) ?
C10 C11 H11 . . 119.9 ?
C12 C11 H11 . . 119.9 ?
C7 C12 C11 . . 121.1(3) ?
C7 C12 H12 . . 119.5 ?
C11 C12 H12 . . 119.5 ?
C14 C13 C18 . . 118.4(2) ?
C14 C13 N1 . . 121.4(2) ?
C18 C13 N1 . . 120.2(2) ?
C15 C14 C13 . . 120.4(2) ?
C15 C14 H14 . . 119.8 ?
C13 C14 H14 . . 119.8 ?
C16 C15 C14 . . 121.4(3) ?
C16 C15 H15 . . 119.3 ?
C14 C15 H15 . . 119.3 ?
C15 C16 C17 . . 118.6(2) ?
C15 C16 C19 . . 120.0(3) ?
C17 C16 C19 . . 121.3(2) ?
C18 C17 C16 . . 120.7(2) ?
C18 C17 H17 . . 119.6 ?
C16 C17 H17 . . 119.6 ?
C17 C18 C13 . . 120.4(3) ?
C17 C18 H18 . . 119.8 ?
C13 C18 H18 . . 119.8 ?
O1 C19 C16 . . 126.9(3) ?
O1 C19 H19 . . 116.5 ?
C16 C19 H19 . . 116.5 ?
C13 N1 C7 . . 121.32(18) ?
C13 N1 C1 . . 119.4(2) ?
C7 N1 C1 . . 118.55(18) ?

loop_
_geom_bond_atom_site_label_1
_geom_bond_atom_site_label_2
_geom_bond_site_symmetry_2
_geom_bond_distance
_geom_bond_publ_flag
C1 C2 . 1.375(3) ?
C1 C6 . 1.376(3) ?
C1 N1 . 1.437(3) ?
C2 C3 . 1.387(3) ?
C2 H2 . 0.930 ?
C3 C4 . 1.366(4) ?
C3 H3 . 0.930 ?
C4 C5 . 1.369(4) ?
C4 H4 . 0.930 ?
C5 C6 . 1.394(3) ?
C5 H5 . 0.930 ?
C6 H6 . 0.930 ?
C7 C12 . 1.372(3) ?
C7 C8 . 1.375(3) ?
C7 N1 . 1.421(3) ?
C8 C9 . 1.392(4) ?
C8 H8 . 0.930 ?
C9 C10 . 1.373(4) ?
C9 H9 . 0.930 ?
C10 C11 . 1.359(4) ?
C10 H10 . 0.930 ?
C11 C12 . 1.375(3) ?
C11 H11 . 0.930 ?
C12 H12 . 0.930 ?
C13 C14 . 1.383(3) ?
C13 C18 . 1.402(3) ?
C13 N1 . 1.407(3) ?
C14 C15 . 1.382(3) ?
C14 H14 . 0.930 ?
C15 C16 . 1.376(3) ?
C15 H15 . 0.930 ?
C16 C17 . 1.385(4) ?
C16 C19 . 1.456(3) ?
C17 C18 . 1.381(3) ?
C17 H17 . 0.930 ?
C18 H18 . 0.930 ?
C19 O1 . 1.200(3) ?
C19 H19 . 0.930 ?

loop_
_geom_torsion_atom_site_label_1
_geom_torsion_atom_site_label_2
_geom_torsion_atom_site_label_3
_geom_torsion_atom_site_label_4
_geom_torsion_site_symmetry_1
_geom_torsion_site_symmetry_2
_geom_torsion_site_symmetry_3
_geom_torsion_site_symmetry_4
_geom_torsion
_geom_torsion_publ_flag
C6 C1 C2 C3 . . . . -1.3(4) ?
N1 C1 C2 C3 . . . . -179.5(2) ?
C1 C2 C3 C4 . . . . 0.7(4) ?
C2 C3 C4 C5 . . . . -0.2(4) ?
C3 C4 C5 C6 . . . . 0.1(4) ?
C2 C1 C6 C5 . . . . 1.2(4) ?
N1 C1 C6 C5 . . . . 179.5(2) ?
C4 C5 C6 C1 . . . . -0.7(4) ?
C12 C7 C8 C9 . . . . -0.1(4) ?
N1 C7 C8 C9 . . . . 177.9(2) ?
C7 C8 C9 C10 . . . . -0.2(4) ?
C8 C9 C10 C11 . . . . 0.5(4) ?
C9 C10 C11 C12 . . . . -0.5(5) ?
C8 C7 C12 C11 . . . . 0.1(4) ?
N1 C7 C12 C11 . . . . -177.9(2) ?
C10 C11 C12 C7 . . . . 0.2(4) ?
C18 C13 C14 C15 . . . . -0.6(4) ?
N1 C13 C14 C15 . . . . 178.8(2) ?
C13 C14 C15 C16 . . . . 1.4(4) ?
C14 C15 C16 C17 . . . . -1.4(4) ?
C14 C15 C16 C19 . . . . -179.6(3) ?
C15 C16 C17 C18 . . . . 0.5(4) ?
C19 C16 C17 C18 . . . . 178.7(2) ?
C16 C17 C18 C13 . . . . 0.3(4) ?
C14 C13 C18 C17 . . . . -0.2(4) ?
N1 C13 C18 C17 . . . . -179.6(2) ?
C15 C16 C19 O1 . . . . -177.5(3) ?
C17 C16 C19 O1 . . . . 4.4(5) ?
C14 C13 N1 C7 . . . . 146.1(2) ?
C18 C13 N1 C7 . . . . -34.5(4) ?
C14 C13 N1 C1 . . . . -23.9(4) ?
C18 C13 N1 C1 . . . . 155.4(2) ?
C12 C7 N1 C13 . . . . -42.9(4) ?
C8 C7 N1 C13 . . . . 139.1(2) ?
C12 C7 N1 C1 . . . . 127.3(2) ?
C8 C7 N1 C1 . . . . -50.7(3) ?
C2 C1 N1 C13 . . . . -58.8(3) ?
C6 C1 N1 C13 . . . . 123.0(3) ?
C2 C1 N1 C7 . . . . 130.9(3) ?
C6 C1 N1 C7 . . . . -47.4(3) ?

loop_
_cod_related_entry_id
_cod_related_entry_database
_cod_related_entry_code
1 ChemSpider 70239
